data_1508063
loop_
_publ_author_name
'Shimomura, Satoru'
'Higuchi, Masakazu'
'Matsuda, Ryotaro'
'Yoneda, Ko'
'Hijikata, Yuh'
'Kubota, Yoshiki'
'Mita, Yoshimi'
'Kim, Jungeun'
'Takata, Masaki'
'Kitagawa, Susumu'

_publ_section_title
;
 Selective sorption of oxygen and nitric oxide by an electron-donating
 flexible porous coordination polymer.
;
_journal_issue 8
_journal_name_full 'Nature chemistry'
_journal_page_first 633
_journal_page_last 637
_journal_paper_doi 10.1038/nchem.684
_journal_volume 2
_journal_year 2010
_chemical_formula_moiety 'C41 H16 N10 O Zn '
_chemical_formula_sum 'C41 H16 N10 O Zn'
_chemical_formula_weight 730.02
_space_group_IT_number 49
_symmetry_cell_setting orthorhombic
_symmetry_Int_Tables_number 49
_symmetry_space_group_name_Hall '-P 2 2c'
_symmetry_space_group_name_H-M 'P c c m'
_cell_angle_alpha 90.0000
_cell_angle_beta 90.0000
_cell_angle_gamma 90.0000
_cell_formula_units_Z 2
_cell_length_a 11.419(4)
_cell_length_b 12.670(5)
_cell_length_c 14.752(5)
_cell_measurement_reflns_used 7838
_cell_measurement_temperature 223.1
_cell_measurement_theta_max 27.5
_cell_measurement_theta_min 3.3
_cell_volume 2134.3(13)
_computing_cell_refinement CrystalClear
_computing_data_collection CrystalClear
_computing_data_reduction CrystalStructure
_computing_publication_material 'CrystalStructure 3.8'
_computing_structure_refinement CRYSTALS
_computing_structure_solution SIR2002
_diffrn_ambient_temperature 223.1
_diffrn_detector_area_resol_mean 7.31
_diffrn_measured_fraction_theta_full 0.995
_diffrn_measured_fraction_theta_max 0.995
_diffrn_measurement_device_type 'Rigaku Mercury'
_diffrn_measurement_method \w
_diffrn_radiation_type 'Mo K\a'
_diffrn_radiation_wavelength 0.71070
_diffrn_reflns_av_R_equivalents 0.022
_diffrn_reflns_limit_h_max 14
_diffrn_reflns_limit_h_min -14
_diffrn_reflns_limit_k_max 16
_diffrn_reflns_limit_k_min -13
_diffrn_reflns_limit_l_max 19
_diffrn_reflns_limit_l_min -15
_diffrn_reflns_number 18071
_diffrn_reflns_theta_full 27.48
_diffrn_reflns_theta_max 27.48
_exptl_absorpt_coefficient_mu 0.616
_exptl_absorpt_correction_T_max 0.000
_exptl_absorpt_correction_T_min 0.000
_exptl_absorpt_correction_type none
_exptl_crystal_colour colorless
_exptl_crystal_density_diffrn 1.136
_exptl_crystal_density_method 'not measured'
_exptl_crystal_description prism
_exptl_crystal_F_000 740.00
_exptl_crystal_size_max 0.20
_exptl_crystal_size_mid 0.20
_exptl_crystal_size_min 0.20
_refine_diff_density_max 1.67
_refine_diff_density_min -0.75
_refine_ls_extinction_method none
_refine_ls_goodness_of_fit_ref 0.917
_refine_ls_hydrogen_treatment refall
_refine_ls_number_parameters 156
_refine_ls_number_reflns 2130
_refine_ls_R_factor_gt 0.0816
_refine_ls_shift/su_max 0.0002
_refine_ls_structure_factor_coef F
_refine_ls_weighting_details
;
    Chebychev polynomial with 3 parameters (Carruthers & Watkin, 1979)
    17.0868    8.7403    12.9567
;
_refine_ls_weighting_scheme calc
_refine_ls_wR_factor_ref 0.0955
_reflns_number_gt 2109
_reflns_number_total 2548
_reflns_threshold_expression F^2^>2.0\s(F^2^)
_cod_data_source_file nchem.684-s3.cif
_cod_data_source_block '__ZnTCNQbpy_anisole_a'
_cod_original_formula_sum 'C41 H16 N10 O Zn '
_cod_database_code 1508063

loop_
_symmetry_equiv_pos_site_id
_symmetry_equiv_pos_as_xyz
1 +X,+Y,+Z
2 -X,+Y,1/2+Z
3 +X,-Y,1/2+Z
4 -X,-Y,+Z
5 -X,-Y,-Z
6 +X,-Y,1/2-Z
7 -X,+Y,1/2-Z
8 +X,+Y,-Z

loop_
_atom_site_label
_atom_site_type_symbol
_atom_site_fract_x
_atom_site_fract_y
_atom_site_fract_z
_atom_site_U_iso_or_equiv
_atom_site_adp_type
_atom_site_occupancy
_atom_site_symmetry_multiplicity
_atom_site_calc_flag
_atom_site_refinement_flags
Zn(1) Zn 0.5000 0.5000 0.2500 0.03568(18) Uani 1.00 4 d S
O(1) O -0.1158(14) 0.3753(12) 0.0000 0.31(2) Uani 0.50 2 d SP
N(1) N 0.1010(4) -0.1357(4) 0.1448(3) 0.1162(18) Uani 1.00 1 d .
N(2) N 0.49872(17) 0.3803(2) 0.14748(18) 0.0483(6) Uani 1.00 1 d .
N(3) N 0.3103(3) 0.5000 0.2500 0.0374(7) Uani 1.00 2 d S
C(1) C 0.4150(3) 0.3085(2) 0.0000 0.0422(8) Uani 1.00 2 d S
C(2) C 0.0653(3) 0.5000 0.2500 0.0363(8) Uani 1.00 2 d S
C(3) C 0.1568(13) 0.5176(17) 0.0000 0.143(10) Uani 0.50 2 d SP
C(4) C 0.0777(10) 0.4338(9) 0.0000 0.126(3) Uani 1.00 2 d S
C(5) C -0.0418(14) 0.4536(7) 0.0000 0.092(4) Uani 0.50 2 d SP
C(6) C 0.2492(2) 0.4116(2) 0.2651(2) 0.0458(6) Uani 1.00 1 d .
C(7) C 0.1281(2) 0.4080(2) 0.2650(2) 0.0451(6) Uani 1.00 1 d .
C(8) C 0.4618(2) 0.3485(2) 0.08041(17) 0.0408(6) Uani 1.00 1 d .
C(9) C 0.3217(3) 0.2316(3) 0.0000 0.0456(9) Uani 1.00 2 d S
C(10) C 0.2757(3) 0.1926(2) 0.0814(2) 0.0608(8) Uani 1.00 1 d .
C(11) C 0.0794(3) -0.0900(2) 0.0804(2) 0.0677(10) Uani 1.00 1 d .
C(12) C 0.0680(6) -0.0236(5) 0.0000 0.0801(19) Uani 1.00 2 d S
C(13) C 0.1571(6) 0.0685(5) 0.0000 0.0846(19) Uani 1.00 2 d S
C(14) C -0.242(2) 0.386(5) 0.0000 0.28(2) Uani 0.50 2 d SP
C(15) C -0.0006(15) 0.3505(7) 0.0000 0.184(18) Uani 0.50 2 d SP
C(16) C 0.1926(4) 0.1140(4) 0.0810(2) 0.0883(13) Uani 1.00 1 d .
C(17) C -0.1206(9) 0.3702(10) 0.0000 0.085(5) Uani 0.50 2 d SP
H(1) H 0.0892 0.3445 0.2748 0.054 Uiso 1.00 1 c R
H(2) H 0.3020 0.2203 0.1361 0.073 Uiso 1.00 1 c R
H(3) H 0.2903 0.3496 0.2764 0.055 Uiso 1.00 1 c R
H(4) H 0.1605 0.0909 0.1355 0.106 Uiso 1.00 1 c R

loop_
_atom_site_aniso_label
_atom_site_aniso_U_11
_atom_site_aniso_U_22
_atom_site_aniso_U_33
_atom_site_aniso_U_12
_atom_site_aniso_U_13
_atom_site_aniso_U_23
Zn(1) 0.0199(3) 0.0560(4) 0.0311(3) 0.0000 0.0000 0.0000
O(1) 0.70(10) 0.13(2) 0.094(18) 0.02(3) 0.0000 0.0000
N(1) 0.139(4) 0.098(2) 0.111(3) 0.006(2) -0.008(2) 0.024(2)
N(2) 0.0383(12) 0.0679(15) 0.0389(12) -0.0161(8) 0.0020(7) -0.0083(11)
N(3) 0.0198(13) 0.0513(17) 0.0412(16) 0.0000 0.0000 0.0077(10)
C(1) 0.0390(17) 0.0479(17) 0.0397(17) -0.0182(14) 0.0000 0.0000
C(2) 0.0233(17) 0.0503(18) 0.0354(16) 0.0000 0.0000 0.0030(12)
C(3) 0.107(16) 0.26(3) 0.057(8) -0.046(17) 0.0000 0.0000
C(4) 0.152(9) 0.154(9) 0.071(4) 0.077(8) 0.0000 0.0000
C(5) 0.125(13) 0.106(10) 0.045(5) 0.045(10) 0.0000 0.0000
C(6) 0.0249(11) 0.0540(14) 0.0585(14) 0.0023(10) 0.0003(10) 0.0103(11)
C(7) 0.0255(12) 0.0469(13) 0.0629(15) -0.0028(10) 0.0021(10) 0.0086(11)
C(8) 0.0342(11) 0.0479(12) 0.0404(12) -0.0134(9) 0.0014(9) 0.0011(10)
C(9) 0.0395(17) 0.0528(19) 0.0445(18) -0.0185(15) 0.0000 0.0000
C(10) 0.0630(18) 0.0776(19) 0.0418(14) -0.0359(16) -0.0004(12) -0.0006(13)
C(11) 0.0580(17) 0.0576(16) 0.087(2) -0.0235(15) -0.0047(16) 0.0112(17)
C(12) 0.078(4) 0.081(3) 0.082(4) -0.007(3) 0.0000 0.0000
C(13) 0.085(4) 0.099(4) 0.070(3) -0.045(3) 0.0000 0.0000
C(14) 0.085(12) 0.68(11) 0.069(10) 0.09(3) 0.0000 0.0000
C(15) 0.13(2) 0.33(7) 0.094(17) 0.02(2) 0.0000 0.0000
C(16) 0.091(2) 0.119(3) 0.0552(19) -0.070(2) 0.0006(18) 0.0081(19)
C(17) 0.051(6) 0.119(16) 0.085(12) 0.006(7) 0.0000 0.0000

loop_
_atom_type_symbol
_atom_type_description
_atom_type_scat_dispersion_real
_atom_type_scat_dispersion_imag
_atom_type_scat_source
C C 0.003 0.002
;
International Tables for Crystallography
(1992, Vol. C, Tables 4.2.6.8 and 6.1.1.4)
;
H H 0.000 0.000
;
International Tables for Crystallography
(1992, Vol. C, Table 6.1.1.4)
;
N N 0.006 0.003
;
International Tables for Crystallography
(1992, Vol. C, Tables 4.2.6.8 and 6.1.1.4)
;
O O 0.011 0.006
;
International Tables for Crystallography
(1992, Vol. C, Tables 4.2.6.8 and 6.1.1.4)
;
Zn Zn 0.284 1.430
;
International Tables for Crystallography
(1992, Vol. C, Tables 4.2.6.8 and 6.1.1.4)
;

loop_
_geom_angle_atom_site_label_1
_geom_angle_atom_site_label_2
_geom_angle_atom_site_label_3
_geom_angle
_geom_angle_publ_flag
_geom_angle_site_symmetry_1
_geom_angle_site_symmetry_3
N(2) Zn(1) N(2) 90.15(10) yes . 4_665
N(2) Zn(1) N(2) 179.22(7) yes . 6_565
N(2) Zn(1) N(2) 89.85(10) yes . 7_655
N(2) Zn(1) N(3) 89.61(5) yes . .
N(2) Zn(1) N(3) 90.39(5) yes . 4_665
N(2) Zn(1) N(2) 89.85(10) yes 4_665 6_565
N(2) Zn(1) N(2) 179.22(7) yes 4_665 7_655
N(2) Zn(1) N(3) 90.39(5) yes 4_665 .
N(2) Zn(1) N(3) 89.61(5) yes 4_665 4_665
N(2) Zn(1) N(2) 90.15(10) yes 6_565 7_655
N(2) Zn(1) N(3) 89.61(5) yes 6_565 .
N(2) Zn(1) N(3) 90.39(5) yes 6_565 4_665
N(2) Zn(1) N(3) 90.39(5) yes 7_655 .
N(2) Zn(1) N(3) 89.61(5) yes 7_655 4_665
C(3) O(1) C(5) 59.5(11) yes 4_565 .
C(3) O(1) C(14) 66(3) yes 4_565 .
C(3) O(1) C(15) 122.5(14) yes 4_565 .
C(3) O(1) C(17) 121(13) yes 4_565 .
C(5) O(1) C(14) 125(3) yes . .
C(5) O(1) C(15) 63.0(10) yes . .
C(5) O(1) C(17) 180(13) yes . .
C(14) O(1) C(15) 172(3) yes . .
C(14) O(1) C(17) 55(13) yes . .
C(15) O(1) C(17) 117(13) yes . .
Zn(1) N(2) C(8) 149.2(2) yes . .
Zn(1) N(3) C(6) 121.43(17) yes . .
Zn(1) N(3) C(6) 121.43(17) yes . 6_565
C(6) N(3) C(6) 117.1(3) yes . 6_565
C(8) C(1) C(8) 116.3(2) yes . 8_555
C(8) C(1) C(9) 121.84(16) yes . .
C(8) C(1) C(9) 121.84(16) yes 8_555 .
C(2) C(2) C(7) 121.16(17) yes 4_565 .
C(2) C(2) C(7) 121.16(17) yes 4_565 6_565
C(7) C(2) C(7) 117.7(3) yes . 6_565
O(1) C(3) C(4) 120.5(13) yes 4_565 .
O(1) C(3) C(5) 55.4(10) yes 4_565 4_565
O(1) C(3) C(14) 58(2) yes 4_565 4_565
O(1) C(3) C(17) 2.8(7) yes 4_565 4_565
C(4) C(3) C(5) 65.2(9) yes . 4_565
C(4) C(3) C(14) 178(2) yes . 4_565
C(4) C(3) C(17) 123.4(12) yes . 4_565
C(5) C(3) C(14) 113(2) yes 4_565 4_565
C(5) C(3) C(17) 58.2(9) yes 4_565 4_565
C(14) C(3) C(17) 54.8(19) yes 4_565 4_565
C(3) C(4) C(5) 120.0(12) yes . .
C(3) C(4) C(5) 56.4(10) yes . 4_565
C(3) C(4) C(15) 179.9(12) yes . .
C(5) C(4) C(5) 63.6(8) yes . 4_565
C(5) C(4) C(15) 60.1(8) yes . .
C(5) C(4) C(15) 123.7(12) yes 4_565 .
O(1) C(5) C(3) 65.2(13) yes . 4_565
O(1) C(5) C(4) 120.0(11) yes . .
O(1) C(5) C(4) 123.6(14) yes . 4_565
O(1) C(5) C(5) 178.7(14) yes . 4_565
O(1) C(5) C(15) 60.2(10) yes . .
O(1) C(5) C(17) 0.0(8) yes . .
C(3) C(5) C(4) 174.8(13) yes 4_565 .
C(3) C(5) C(4) 58.4(11) yes 4_565 4_565
C(3) C(5) C(5) 113.5(12) yes 4_565 4_565
C(3) C(5) C(15) 125.4(14) yes 4_565 .
C(3) C(5) C(17) 65.2(12) yes 4_565 .
C(4) C(5) C(4) 116.4(11) yes . 4_565
C(4) C(5) C(5) 61.3(9) yes . 4_565
C(4) C(5) C(15) 59.8(10) yes . .
C(4) C(5) C(17) 120.0(10) yes . .
C(4) C(5) C(5) 55.1(7) yes 4_565 4_565
C(4) C(5) C(15) 176.2(15) yes 4_565 .
C(4) C(5) C(17) 123.6(13) yes 4_565 .
C(5) C(5) C(15) 121.1(14) yes 4_565 .
C(5) C(5) C(17) 178.7(13) yes 4_565 .
C(15) C(5) C(17) 60.2(9) yes . .
N(3) C(6) C(7) 123.3(2) yes . .
C(2) C(7) C(6) 119.3(2) yes . .
N(2) C(8) C(1) 178.7(2) yes . .
C(1) C(9) C(10) 120.99(19) yes . .
C(1) C(9) C(10) 120.99(19) yes . 8_555
C(10) C(9) C(10) 118.0(3) yes . 8_555
C(9) C(10) C(16) 120.7(3) yes . .
N(1) C(11) C(12) 171.6(5) yes . .
C(11) C(12) C(11) 108.7(5) yes . 8_555
C(11) C(12) C(12) 106.9(4) yes . 4_555
C(11) C(12) C(13) 112.1(3) yes . .
C(11) C(12) C(12) 106.9(4) yes 8_555 4_555
C(11) C(12) C(13) 112.1(3) yes 8_555 .
C(12) C(12) C(13) 110.0(5) yes 4_555 .
C(12) C(13) C(16) 120.3(3) yes . .
C(12) C(13) C(16) 120.3(3) yes . 8_555
C(16) C(13) C(16) 119.0(5) yes . 8_555
O(1) C(14) C(3) 56.8(16) yes . 4_565
O(1) C(14) C(17) 2.8(8) yes . .
C(3) C(14) C(17) 59.7(17) yes 4_565 .
O(1) C(15) C(4) 116.9(11) yes . .
O(1) C(15) C(5) 56.8(11) yes . .
O(1) C(15) C(17) 3.1(8) yes . .
C(4) C(15) C(5) 60.1(9) yes . .
C(4) C(15) C(17) 120.0(10) yes . .
C(5) C(15) C(17) 59.9(10) yes . .
C(10) C(16) C(13) 120.3(4) yes . .
O(1) C(17) C(3) 57(13) yes . 4_565
O(1) C(17) C(5) 0(12) yes . .
O(1) C(17) C(14) 122(13) yes . .
O(1) C(17) C(15) 60(12) yes . .
C(3) C(17) C(5) 56.6(9) yes 4_565 .
C(3) C(17) C(14) 65(3) yes 4_565 .
C(3) C(17) C(15) 116.5(11) yes 4_565 .
C(5) C(17) C(14) 122(3) yes . .
C(5) C(17) C(15) 59.9(8) yes . .
C(14) C(17) C(15) 178.0(16) yes . .
N(3) C(6) H(3) 118.3 no . .
C(7) C(6) H(3) 118.5 no . .
C(2) C(7) H(1) 120.4(3) no . .
C(6) C(7) H(1) 120.3(3) no . .
C(9) C(10) H(2) 119.3(4) no . .
C(16) C(10) H(2) 120.0(3) no . .
C(10) C(16) H(4) 119.7 no . .
C(13) C(16) H(4) 119.9 no . .

loop_
_geom_bond_atom_site_label_1
_geom_bond_atom_site_label_2
_geom_bond_distance
_geom_bond_publ_flag
_geom_bond_site_symmetry_2
Zn(1) N(2) 2.142(2) yes .
Zn(1) N(2) 2.142(2) yes 4_665
Zn(1) N(2) 2.142(2) yes 6_565
Zn(1) N(2) 2.142(2) yes 7_655
Zn(1) N(3) 2.166(3) yes .
Zn(1) N(3) 2.166(3) yes 4_665
O(1) C(3) 1.44(2) yes 4_565
O(1) C(5) 1.30(2) yes .
O(1) C(14) 1.45(3) yes .
O(1) C(15) 1.35(2) yes .
O(1) C(17) 0.08(2) yes .
N(1) C(11) 1.139(6) yes .
N(2) C(8) 1.149(3) yes .
N(3) C(6) 1.338(3) yes .
N(3) C(6) 1.338(3) yes 6_565
C(1) C(8) 1.396(3) yes .
C(1) C(8) 1.396(3) yes 8_555
C(1) C(9) 1.444(5) yes .
C(2) C(2) 1.491(5) yes 4_565
C(2) C(7) 1.386(3) yes .
C(2) C(7) 1.386(3) yes 6_565
C(3) C(4) 1.39(2) yes .
C(3) C(5) 1.36(2) yes 4_565
C(3) C(14) 1.56(6) yes 4_565
C(3) C(17) 1.48(2) yes 4_565
C(4) C(5) 1.39(2) yes .
C(4) C(5) 1.485(15) yes 4_565
C(4) C(15) 1.383(18) yes .
C(5) C(5) 1.516(17) yes 4_565
C(5) C(15) 1.388(15) yes .
C(5) C(17) 1.387(17) yes .
C(6) C(7) 1.384(3) yes .
C(9) C(10) 1.400(3) yes .
C(9) C(10) 1.400(3) yes 8_555
C(10) C(16) 1.376(6) yes .
C(11) C(12) 1.461(5) yes .
C(12) C(12) 1.664(11) yes 4_555
C(12) C(13) 1.548(10) yes .
C(13) C(16) 1.387(5) yes .
C(13) C(16) 1.387(5) yes 8_555
C(14) C(17) 1.40(2) yes .
C(15) C(17) 1.39(2) yes .
C(6) H(3) 0.930 no .
C(7) H(1) 0.930(3) no .
C(10) H(2) 0.930(4) no .
C(16) H(4) 0.930 no .

loop_
_geom_contact_atom_site_label_1
_geom_contact_atom_site_label_2
_geom_contact_distance
_geom_contact_site_symmetry_2
O(1) C(7) 3.495(3) 2_554
O(1) C(7) 3.495(3) 7_555
C(2) C(7) 2.507(4) 7_555
C(6) C(14) 3.482(6) 2_555
C(7) O(1) 3.495(3) 2_555
C(7) C(7) 2.959(3) 7_555
C(7) C(17) 3.501(3) 2_555
C(12) N(1) 3.516(8) 5_555
C(12) C(11) 2.512(7) 5_555
C(12) C(16) 3.405(8) 5_555
C(13) C(11) 2.962(7) 5_555
C(14) C(6) 3.482(6) 2_554
C(14) C(6) 3.482(6) 7_555
C(17) C(7) 3.501(3) 2_554
C(17) C(7) 3.501(3) 7_555
O(1) H(1) 3.358(3) 2_554
O(1) H(1) 3.358(3) 7_555
N(1) H(1) 2.903(5) 6_555
N(1) H(4) 3.359 6_555
C(2) H(1) 2.670(3) 7_555
C(7) H(1) 2.674(3) 7_555
C(12) H(4) 3.396 5_555
C(14) H(3) 3.376 2_554
C(14) H(3) 3.376 7_555
C(15) H(1) 3.473(5) 2_554
C(15) H(1) 3.473(5) 7_555
C(17) H(1) 3.356(3) 2_554
C(17) H(1) 3.356(3) 7_555
H(1) O(1) 3.358(3) 2_555
H(1) N(1) 2.903(5) 6_555
H(1) C(7) 2.674(3) 7_555
H(1) C(15) 3.473(5) 2_555
H(1) C(17) 3.356(3) 2_555
H(1) H(1) 2.166(3) 7_555
H(3) C(14) 3.376 2_555
H(4) N(1) 3.359 6_555

loop_
_geom_torsion_atom_site_label_1
_geom_torsion_atom_site_label_2
_geom_torsion_atom_site_label_3
_geom_torsion_atom_site_label_4
_geom_torsion
_geom_torsion_site_symmetry_1
_geom_torsion_site_symmetry_3
_geom_torsion_site_symmetry_4
N(2) Zn(1) N(2) C(8) -45.3(4) . 4_665 4_665
N(2) Zn(1) N(2) C(8) -45.3(4) 4_665 . .
N(2) Zn(1) N(2) C(8) 45(7) . 6_565 6_565
N(2) Zn(1) N(2) C(8) 45(7) 6_565 . .
N(2) Zn(1) N(2) C(8) 135.5(4) . 7_655 7_655
N(2) Zn(1) N(2) C(8) 135.5(4) 7_655 . .
N(2) Zn(1) N(3) C(6) 56.14(16) . . .
N(2) Zn(1) N(3) C(6) -123.86(16) . . 6_565
N(3) Zn(1) N(2) C(8) 45.1(4) . . .
N(2) Zn(1) N(3) C(6) 146.29(16) . 4_665 4_665
N(3) Zn(1) N(2) C(8) -134.9(4) 4_665 . .
N(2) Zn(1) N(2) C(8) 135.5(4) 4_665 6_565 6_565
N(2) Zn(1) N(2) C(8) 135.5(4) 6_565 4_665 4_665
N(2) Zn(1) N(2) C(8) 45(7) 4_665 7_655 7_655
N(2) Zn(1) N(2) C(8) 45(7) 7_655 4_665 4_665
N(2) Zn(1) N(3) C(6) 146.29(16) 4_665 . .
N(2) Zn(1) N(3) C(6) -33.71(16) 4_665 . 6_565
N(3) Zn(1) N(2) C(8) -134.9(4) . 4_665 4_665
N(2) Zn(1) N(3) C(6) 56.14(16) 4_665 4_665 4_665
N(3) Zn(1) N(2) C(8) 45.1(4) 4_665 4_665 4_665
N(2) Zn(1) N(2) C(8) -45.3(4) 6_565 7_655 7_655
N(2) Zn(1) N(2) C(8) -45.3(4) 7_655 6_565 6_565
N(2) Zn(1) N(3) C(6) -123.86(16) 6_565 . .
N(2) Zn(1) N(3) C(6) 56.14(16) 6_565 . 6_565
N(3) Zn(1) N(2) C(8) 45.1(4) . 6_565 6_565
N(2) Zn(1) N(3) C(6) -33.71(16) 6_565 4_665 4_665
N(3) Zn(1) N(2) C(8) -134.9(4) 4_665 6_565 6_565
N(2) Zn(1) N(3) C(6) -33.71(16) 7_655 . .
N(2) Zn(1) N(3) C(6) 146.29(16) 7_655 . 6_565
N(3) Zn(1) N(2) C(8) -134.9(4) . 7_655 7_655
N(2) Zn(1) N(3) C(6) -123.86(16) 7_655 4_665 4_665
N(3) Zn(1) N(2) C(8) 45.1(4) 4_665 7_655 7_655
Zn(1) N(2) C(8) C(1) -92(12) . . .
Zn(1) N(3) C(6) C(7) -179.5(2) . . .
Zn(1) N(3) C(6) C(7) -179.5(2) . 6_565 6_565
C(6) N(3) C(6) C(7) 0.5(3) . 6_565 6_565
C(6) N(3) C(6) C(7) 0.5(3) 6_565 . .
C(8) C(1) C(8) N(2) -174(11) . 8_555 8_555
C(8) C(1) C(8) N(2) 174(11) 8_555 . .
C(8) C(1) C(9) C(10) -1.1(5) . . .
C(8) C(1) C(9) C(10) 179.8(3) . . 8_555
C(9) C(1) C(8) N(2) -4(10) . . .
C(8) C(1) C(9) C(10) -179.8(3) 8_555 . .
C(8) C(1) C(9) C(10) 1.1(5) 8_555 . 8_555
C(9) C(1) C(8) N(2) 4(10) . 8_555 8_555
C(2) C(2) C(7) C(6) -179.53(19) 4_565 . .
C(7) C(2) C(2) C(7) 158.6(2) . 4_565 4_565
C(2) C(2) C(7) C(6) -179.53(19) 4_565 6_565 6_565
C(7) C(2) C(2) C(7) -21.4(2) 6_565 4_565 4_565
C(7) C(2) C(7) C(6) 0.5(3) . 6_565 6_565
C(7) C(2) C(7) C(6) 0.5(3) 6_565 . .
N(3) C(6) C(7) C(2) -1.0(4) . . .
C(1) C(9) C(10) C(16) -175.4(3) . . .
C(1) C(9) C(10) C(16) 175.4(3) . 8_555 8_555
C(10) C(9) C(10) C(16) -3.6(5) . 8_555 8_555
C(10) C(9) C(10) C(16) 3.6(5) 8_555 . .
C(9) C(10) C(16) C(13) 3.1(7) . . .
N(1) C(11) C(12) C(11) 111(3) . . 8_555
N(1) C(11) C(12) C(13) -14(3) . . .
N(1) C(11) C(12) C(12) -134(3) . . 4_555
C(11) C(12) C(12) C(11) 63.8(5) . 4_555 4_555
C(11) C(12) C(12) C(13) -58.1(3) . 4_555 4_555
C(11) C(12) C(13) C(16) -32.2(8) . . .
C(11) C(12) C(13) C(16) 154.7(5) . . 8_555
C(11) C(12) C(12) C(13) 58.1(3) 8_555 4_555 4_555
C(11) C(12) C(13) C(16) -154.7(5) 8_555 . .
C(11) C(12) C(13) C(16) 32.2(8) 8_555 . 8_555
C(12) C(12) C(13) C(16) 86.5(5) 4_555 . .
C(12) C(12) C(13) C(16) -86.5(5) 4_555 . 8_555
C(13) C(12) C(12) C(11) -58.1(3) . 4_555 4_555
C(12) C(13) C(16) C(10) 177.0(5) . . .
C(12) C(13) C(16) C(10) -177.0(5) . 8_555 8_555
C(16) C(13) C(16) C(10) 9.8(8) . 8_555 8_555
C(16) C(13) C(16) C(10) -9.8(8) 8_555 . .
